data_7713908
loop_
_publ_author_name
'Passarelli, Vincenzo'
'P\'erez-Torrente, Jes\'us J.'
'Palmese, Marco'

_publ_section_title
;
 Reactivity of Ir(I)-aminophosphane platforms towards oxidants
;
_journal_name_full 'Dalton Transactions'
_journal_paper_doi 10.1039/D3DT02361C
_journal_year 2023
_chemical_formula_moiety 'C43 H45 Cl2 Ir N2 P2 Si, 2 (C H2 Cl2)'
_chemical_formula_sum 'C45 H49 Cl6 Ir N2 P2 Si'
_chemical_formula_weight 1112.79
_space_group_crystal_system monoclinic
_space_group_IT_number 14
_space_group_name_Hall '-P 2ybc'
_space_group_name_H-M_alt 'P 1 21/c 1'
_atom_sites_solution_hydrogens geom
_atom_sites_solution_primary heavy
_atom_sites_solution_secondary difmap
_audit_creation_method SHELXL-2014/7
_audit_update_record
;
2023-08-28 deposited with the CCDC.	2023-09-05 downloaded from the CCDC.
;
_cell_angle_alpha 90
_cell_angle_beta 91.1030(10)
_cell_angle_gamma 90
_cell_formula_units_Z 4
_cell_length_a 9.7848(5)
_cell_length_b 24.1760(13)
_cell_length_c 19.4510(10)
_cell_measurement_reflns_used 9910
_cell_measurement_temperature 100(2)
_cell_measurement_theta_max 28.238
_cell_measurement_theta_min 2.246
_cell_volume 4600.4(4)
_computing_cell_refinement 'SAINT+ in APEX2 (Bruker AXS,2008)'
_computing_data_collection 'SMART in APEX2 (Bruker AXS,2008)'
_computing_data_reduction 'SAINT+ in APEX2 (Bruker AXS,2008)'
_computing_molecular_graphics 'XP program, SHELXTL v6.12, Bruker2000'
_computing_publication_material 'XCIF program, PLATON(Spek, 1998)'
_computing_structure_refinement 'SHELXL-2014/7 (Sheldrick, 2014)'
_computing_structure_solution 'SHELXS-97 (Sheldrick, 1997)'
_diffrn_ambient_temperature 100(2)
_diffrn_detector_area_resol_mean 8.26
_diffrn_measured_fraction_theta_full 1.000
_diffrn_measured_fraction_theta_max 1.000
_diffrn_measurement_device_type 'Bruker SMART APEX CCD system'
_diffrn_measurement_method '\w rotations with narrow frames'
_diffrn_radiation_monochromator graphite
_diffrn_radiation_source 'fine-focus sealed tube'
_diffrn_radiation_type MoK\a
_diffrn_radiation_wavelength 0.71073
_diffrn_reflns_av_R_equivalents 0.0405
_diffrn_reflns_av_unetI/netI 0.0189
_diffrn_reflns_Laue_measured_fraction_full 1.000
_diffrn_reflns_Laue_measured_fraction_max 1.000
_diffrn_reflns_limit_h_max 12
_diffrn_reflns_limit_h_min -12
_diffrn_reflns_limit_k_max 30
_diffrn_reflns_limit_k_min -30
_diffrn_reflns_limit_l_max 24
_diffrn_reflns_limit_l_min -24
_diffrn_reflns_number 98360
_diffrn_reflns_point_group_measured_fraction_full 1.000
_diffrn_reflns_point_group_measured_fraction_max 1.000
_diffrn_reflns_theta_full 25.000
_diffrn_reflns_theta_max 26.373
_diffrn_reflns_theta_min 1.344
_exptl_absorpt_coefficient_mu 3.381
_exptl_absorpt_correction_T_max 0.4045
_exptl_absorpt_correction_T_min 0.3179
_exptl_absorpt_correction_type multi-scan
_exptl_absorpt_process_details
;
 Multi-scan correction included in APEX2 package (Bruker AXS, 2008)
;
_exptl_crystal_colour yellow
_exptl_crystal_density_diffrn 1.607
_exptl_crystal_description prism
_exptl_crystal_F_000 2224
_exptl_crystal_size_max 0.300
_exptl_crystal_size_mid 0.300
_exptl_crystal_size_min 0.180
_refine_diff_density_max 2.050
_refine_diff_density_min -1.461
_refine_diff_density_rms 0.110
_refine_ls_extinction_method none
_refine_ls_goodness_of_fit_ref 1.035
_refine_ls_hydrogen_treatment constr
_refine_ls_matrix_type full
_refine_ls_number_parameters 536
_refine_ls_number_reflns 9414
_refine_ls_number_restraints 35
_refine_ls_restrained_S_all 1.075
_refine_ls_R_factor_all 0.0349
_refine_ls_R_factor_gt 0.0304
_refine_ls_shift/su_max 0.001
_refine_ls_shift/su_mean 0.000
_refine_ls_structure_factor_coef Fsqd
_refine_ls_weighting_details 'w=1/[\s^2^(Fo^2^)+(0.0313P)^2^+18.4850P] where P=(Fo^2^+2Fc^2^)/3'
_refine_ls_weighting_scheme calc
_refine_ls_wR_factor_gt 0.0731
_refine_ls_wR_factor_ref 0.0762
_reflns_Friedel_coverage 0.000
_reflns_number_gt 8578
_reflns_number_total 9414
_reflns_threshold_expression 'I > 2\s(I)'
_cod_data_source_file d3dt02361c3.cif
_cod_data_source_block 1_VPX112
_cod_original_sg_symbol_H-M 'P 21/c'
_cod_database_code 7713908
_shelx_shelxl_version_number 2014/7
_shelx_space_group_comment
;
The symmetry employed for this shelxl refinement is uniquely defined
by the following loop, which should always be used as a source of
symmetry information in preference to the above space-group names.
They are only intended as comments.
;

loop_
_space_group_symop_operation_xyz
'x, y, z'
'-x, y+1/2, -z+1/2'
'-x, -y, -z'
'x, -y-1/2, z-1/2'

loop_
_atom_site_label
_atom_site_type_symbol
_atom_site_fract_x
_atom_site_fract_y
_atom_site_fract_z
_atom_site_U_iso_or_equiv
_atom_site_adp_type
_atom_site_occupancy
_atom_site_site_symmetry_order
_atom_site_calc_flag
_atom_site_refinement_flags_posn
_atom_site_refinement_flags_adp
_atom_site_refinement_flags_occupancy
_atom_site_disorder_assembly
_atom_site_disorder_group
C44A C 0.8525(14) 0.3232(5) 0.9605(10) 0.053(5) Uiso 0.415(3) 1 d D . P A 1
H44A H 0.8105 0.3317 1.0052 0.063 Uiso 0.415(3) 1 calc R U P A 1
H44B H 0.7771 0.3136 0.9280 0.063 Uiso 0.415(3) 1 calc R U P A 1
Cl3A Cl 0.9525(4) 0.26506(16) 0.97165(17) 0.0355(9) Uiso 0.415(3) 1 d D . P A 1
Cl4A Cl 0.9273(5) 0.3837(2) 0.9310(3) 0.0592(12) Uiso 0.415(3) 1 d D . P A 1
C44B C 0.8439(11) 0.3186(5) 0.9422(8) 0.026(3) Uiso 0.353(3) 1 d D . P B 2
H44C H 0.7835 0.3282 0.9806 0.031 Uiso 0.353(3) 1 calc R U P B 2
H44D H 0.7892 0.2986 0.9067 0.031 Uiso 0.353(3) 1 calc R U P B 2
Cl3B Cl 0.9798(5) 0.27738(19) 0.9716(2) 0.0363(11) Uiso 0.353(3) 1 d D . P B 2
Cl4B Cl 0.9181(4) 0.38004(15) 0.9063(2) 0.0353(9) Uiso 0.353(3) 1 d D . P B 2
C44C C 0.887(3) 0.3579(6) 0.9929(13) 0.070(8) Uiso 0.231(3) 1 d D . P C 3
H44E H 0.9284 0.3607 1.0395 0.084 Uiso 0.231(3) 1 calc R U P C 3
H44F H 0.7885 0.3669 0.9974 0.084 Uiso 0.231(3) 1 calc R U P C 3
Cl3C Cl 0.8958(11) 0.2888(4) 0.9685(5) 0.085(3) Uiso 0.231(3) 1 d D . P C 3
Cl4C Cl 0.9584(13) 0.4103(6) 0.9437(6) 0.111(4) Uiso 0.231(3) 1 d D . P C 3
C45A C 0.3175(16) 0.5435(13) 0.8885(6) 0.0795(11) Uiso 0.407(3) 1 d D . P D 4
H45A H 0.3614 0.5068 0.8844 0.095 Uiso 0.407(3) 1 calc R U P D 4
H45B H 0.3877 0.5726 0.8833 0.095 Uiso 0.407(3) 1 calc R U P D 4
Cl5A Cl 0.1837(6) 0.5515(3) 0.8267(3) 0.0795(11) Uiso 0.407(3) 1 d D . P D 4
Cl6A Cl 0.2365(6) 0.5498(2) 0.9658(3) 0.0795(11) Uiso 0.407(3) 1 d D . P D 4
C45B C 0.3478(16) 0.5410(11) 0.8830(6) 0.0692(9) Uiso 0.395(3) 1 d D . P E 5
H45C H 0.4314 0.5237 0.8649 0.083 Uiso 0.395(3) 1 calc R U P E 5
H45D H 0.3655 0.5813 0.8833 0.083 Uiso 0.395(3) 1 calc R U P E 5
Cl5B Cl 0.2279(5) 0.5317(2) 0.8208(3) 0.0692(9) Uiso 0.395(3) 1 d D . P E 5
Cl6B Cl 0.3460(5) 0.5235(2) 0.9630(2) 0.0692(9) Uiso 0.395(3) 1 d D . P E 5
C45C C 0.296(4) 0.4941(12) 0.9023(12) 0.083(2) Uiso 0.198(3) 1 d D . P F 6
H45E H 0.2681 0.4565 0.9162 0.100 Uiso 0.198(3) 1 calc R U P F 6
H45F H 0.3881 0.4926 0.8818 0.100 Uiso 0.198(3) 1 calc R U P F 6
Cl6C Cl 0.2909(15) 0.5415(6) 0.9717(6) 0.083(2) Uiso 0.198(3) 1 d D . P F 6
Cl5C Cl 0.1702(12) 0.5267(5) 0.8442(6) 0.083(2) Uiso 0.198(3) 1 d D . P F 6
C43 C 0.6164(4) 0.31289(17) 0.5865(2) 0.0264(8) Uani 1 1 d . . . . .
H43A H 0.6894 0.2921 0.5632 0.032 Uiso 1 1 calc R U . . .
H43B H 0.5788 0.3441 0.5591 0.032 Uiso 1 1 calc R U . . .
C42 C 0.6336(4) 0.32151(16) 0.6567(2) 0.0235(8) Uani 1 1 d . . . . .
H42 H 0.6150 0.3591 0.6757 0.028 Uiso 1 1 calc R U . . .
C41 C 0.6521(4) 0.27612(16) 0.7039(2) 0.0225(8) Uani 1 1 d . . . . .
H41A H 0.6440 0.2850 0.7533 0.027 Uiso 1 1 calc R U . . .
H41B H 0.7280 0.2503 0.6942 0.027 Uiso 1 1 calc R U . . .
C28 C 0.5005(4) 0.18618(15) 0.79163(19) 0.0201(7) Uani 1 1 d . . . . .
C33 C 0.6175(4) 0.15377(16) 0.7834(2) 0.0245(8) Uani 1 1 d . . . . .
H33 H 0.6310 0.1344 0.7415 0.029 Uiso 1 1 calc R U . . .
C32 C 0.7136(4) 0.14995(17) 0.8364(2) 0.0293(9) Uani 1 1 d . . . . .
H32 H 0.7924 0.1276 0.8308 0.035 Uiso 1 1 calc R U . . .
C31 C 0.6961(4) 0.17842(18) 0.8976(2) 0.0319(9) Uani 1 1 d . . . . .
H31 H 0.7615 0.1748 0.9340 0.038 Uiso 1 1 calc R U . . .
C30 C 0.5831(4) 0.21198(18) 0.9052(2) 0.0299(9) Uani 1 1 d . . . . .
H30 H 0.5718 0.2322 0.9466 0.036 Uiso 1 1 calc R U . . .
C29 C 0.4860(4) 0.21627(16) 0.85236(19) 0.0226(8) Uani 1 1 d . . . . .
H29 H 0.4092 0.2398 0.8576 0.027 Uiso 1 1 calc R U . . .
C22 C 0.3603(4) 0.12614(15) 0.6840(2) 0.0209(7) Uani 1 1 d . . . . .
C23 C 0.3027(4) 0.12142(17) 0.6178(2) 0.0263(8) Uani 1 1 d . . . . .
H23 H 0.2884 0.1536 0.5905 0.032 Uiso 1 1 calc R U . . .
C24 C 0.2664(5) 0.06983(19) 0.5921(2) 0.0383(10) Uani 1 1 d . . . . .
H24 H 0.2263 0.0668 0.5474 0.046 Uiso 1 1 calc R U . . .
C25 C 0.2885(5) 0.02266(19) 0.6316(3) 0.0423(11) Uani 1 1 d . . . . .
H25 H 0.2625 -0.0126 0.6141 0.051 Uiso 1 1 calc R U . . .
C26 C 0.3482(5) 0.02693(17) 0.6961(3) 0.0353(10) Uani 1 1 d . . . . .
H26 H 0.3662 -0.0055 0.7224 0.042 Uiso 1 1 calc R U . . .
C27 C 0.3818(4) 0.07844(16) 0.7228(2) 0.0269(8) Uani 1 1 d . . . . .
H27 H 0.4199 0.0812 0.7680 0.032 Uiso 1 1 calc R U . . .
C9 C 0.3801(4) 0.34676(15) 0.78712(18) 0.0200(7) Uani 1 1 d . . . . .
C10 C 0.2857(4) 0.33707(15) 0.83845(19) 0.0231(8) Uani 1 1 d . . . . .
H10 H 0.1975 0.3235 0.8260 0.028 Uiso 1 1 calc R U . . .
C11 C 0.3169(5) 0.34667(18) 0.9072(2) 0.0304(9) Uani 1 1 d . . . . .
H11 H 0.2506 0.3394 0.9411 0.036 Uiso 1 1 calc R U . . .
C12 C 0.4437(5) 0.36676(19) 0.9266(2) 0.0356(10) Uani 1 1 d . . . . .
H12 H 0.4661 0.3726 0.9738 0.043 Uiso 1 1 calc R U . . .
C13 C 0.5378(4) 0.37828(19) 0.8764(2) 0.0337(10) Uani 1 1 d . . . . .
H13 H 0.6245 0.3931 0.8893 0.040 Uiso 1 1 calc R U . . .
C14 C 0.5075(4) 0.36850(16) 0.8077(2) 0.0265(8) Uani 1 1 d . . . . .
H14 H 0.5736 0.3766 0.7740 0.032 Uiso 1 1 calc R U . . .
C3 C 0.3461(4) 0.39626(15) 0.6536(2) 0.0223(8) Uani 1 1 d . . . . .
C4 C 0.3474(4) 0.39750(17) 0.5818(2) 0.0253(8) Uani 1 1 d . . . . .
H4 H 0.3419 0.3640 0.5563 0.030 Uiso 1 1 calc R U . . .
C5 C 0.3565(4) 0.44784(18) 0.5476(2) 0.0320(9) Uani 1 1 d . . . . .
H5 H 0.3577 0.4486 0.4988 0.038 Uiso 1 1 calc R U . . .
C6 C 0.3638(4) 0.49657(18) 0.5839(2) 0.0341(10) Uani 1 1 d . . . . .
H6 H 0.3713 0.5308 0.5602 0.041 Uiso 1 1 calc R U . . .
C7 C 0.3602(4) 0.49572(17) 0.6553(3) 0.0340(10) Uani 1 1 d . . . . .
H7 H 0.3643 0.5294 0.6804 0.041 Uiso 1 1 calc R U . . .
C8 C 0.3507(4) 0.44577(16) 0.6900(2) 0.0275(8) Uani 1 1 d . . . . .
H8 H 0.3473 0.4454 0.7387 0.033 Uiso 1 1 calc R U . . .
C34 C 0.1708(3) 0.16671(15) 0.80126(19) 0.0187(7) Uani 1 1 d . . . . .
C35 C 0.1042(4) 0.12052(15) 0.7740(2) 0.0218(7) Uani 1 1 d . . . . .
H35 H 0.0990 0.1154 0.7256 0.026 Uiso 1 1 calc R U . . .
C36 C 0.0452(4) 0.08197(15) 0.8173(2) 0.0237(8) Uani 1 1 d . . . . .
H36 H 0.0002 0.0506 0.7980 0.028 Uiso 1 1 calc R U . . .
C37 C 0.0509(4) 0.08852(16) 0.8882(2) 0.0244(8) Uani 1 1 d . . . . .
C38 C 0.1171(4) 0.13504(16) 0.9148(2) 0.0248(8) Uani 1 1 d . . . . .
H38 H 0.1223 0.1402 0.9632 0.030 Uiso 1 1 calc R U . . .
C39 C 0.1757(4) 0.17405(16) 0.87191(19) 0.0224(8) Uani 1 1 d . . . . .
H39 H 0.2193 0.2058 0.8911 0.027 Uiso 1 1 calc R U . . .
C40 C -0.0149(5) 0.04737(18) 0.9348(2) 0.0344(10) Uani 1 1 d . . . . .
H40A H -0.1091 0.0588 0.9434 0.052 Uiso 1 1 calc R U . . .
H40B H 0.0366 0.0456 0.9784 0.052 Uiso 1 1 calc R U . . .
H40C H -0.0152 0.0108 0.9129 0.052 Uiso 1 1 calc R U . . .
C15 C 0.0679(4) 0.35483(15) 0.67756(19) 0.0203(7) Uani 1 1 d . . . . .
C20 C 0.0096(4) 0.35276(16) 0.6122(2) 0.0230(8) Uani 1 1 d . . . . .
H20 H 0.0422 0.3269 0.5796 0.028 Uiso 1 1 calc R U . . .
C19 C -0.0965(4) 0.38832(17) 0.5944(2) 0.0269(8) Uani 1 1 d . . . . .
H19 H -0.1364 0.3863 0.5495 0.032 Uiso 1 1 calc R U . . .
C18 C -0.1455(4) 0.42689(16) 0.6409(2) 0.0283(9) Uani 1 1 d . . . . .
C17 C -0.0838(4) 0.42962(16) 0.7056(2) 0.0281(9) Uani 1 1 d . . . . .
H17 H -0.1143 0.4563 0.7377 0.034 Uiso 1 1 calc R U . . .
C16 C 0.0220(4) 0.39388(15) 0.7243(2) 0.0238(8) Uani 1 1 d . . . . .
H16 H 0.0629 0.3962 0.7689 0.029 Uiso 1 1 calc R U . . .
C21 C -0.2633(4) 0.46443(18) 0.6207(3) 0.0363(10) Uani 1 1 d . . . . .
H21A H -0.3498 0.4462 0.6314 0.054 Uiso 1 1 calc R U . . .
H21B H -0.2606 0.4722 0.5713 0.054 Uiso 1 1 calc R U . . .
H21C H -0.2558 0.4992 0.6464 0.054 Uiso 1 1 calc R U . . .
C1 C 0.0087(4) 0.21586(17) 0.6458(2) 0.0256(8) Uani 1 1 d . . . . .
H1A H -0.0631 0.2403 0.6274 0.038 Uiso 1 1 calc R U . . .
H1B H -0.0321 0.1811 0.6611 0.038 Uiso 1 1 calc R U . . .
H1C H 0.0750 0.2082 0.6099 0.038 Uiso 1 1 calc R U . . .
C2 C -0.0316(4) 0.26243(16) 0.7870(2) 0.0218(8) Uani 1 1 d . . . . .
H2A H 0.0156 0.2727 0.8301 0.033 Uiso 1 1 calc R U . . .
H2B H -0.0851 0.2287 0.7942 0.033 Uiso 1 1 calc R U . . .
H2C H -0.0928 0.2925 0.7726 0.033 Uiso 1 1 calc R U . . .
N2 N 0.2276(3) 0.20870(12) 0.75595(15) 0.0174(6) Uani 1 1 d . . . . .
N1 N 0.1698(3) 0.31364(12) 0.69724(15) 0.0172(6) Uani 1 1 d . . . . .
Si Si 0.09620(10) 0.24988(4) 0.71932(5) 0.01728(19) Uani 1 1 d . . . . .
P2 P 0.38063(9) 0.19572(4) 0.71971(5) 0.01679(18) Uani 1 1 d . . . . .
P1 P 0.33720(9) 0.32930(4) 0.69733(5) 0.01645(18) Uani 1 1 d . . . . .
Cl2 Cl 0.59116(9) 0.18650(4) 0.59433(5) 0.0267(2) Uani 1 1 d . . . . .
Cl1 Cl 0.30007(9) 0.25722(4) 0.55196(5) 0.02330(18) Uani 1 1 d . . . . .
Ir Ir 0.46487(2) 0.26243(2) 0.64797(2) 0.01664(5) Uani 1 1 d . . . . .

loop_
_atom_site_aniso_label
_atom_site_aniso_U_11
_atom_site_aniso_U_22
_atom_site_aniso_U_33
_atom_site_aniso_U_23
_atom_site_aniso_U_13
_atom_site_aniso_U_12
C43 0.0198(18) 0.032(2) 0.027(2) 0.0081(16) 0.0025(15) -0.0064(16)
C42 0.0157(17) 0.026(2) 0.028(2) 0.0029(16) 0.0001(15) -0.0045(14)
C41 0.0160(17) 0.0252(19) 0.0262(19) 0.0034(15) -0.0005(14) -0.0033(14)
C28 0.0194(17) 0.0175(17) 0.0234(18) 0.0063(14) -0.0006(14) -0.0004(14)
C33 0.0202(18) 0.0212(19) 0.032(2) 0.0043(16) 0.0011(15) -0.0009(15)
C32 0.0207(19) 0.026(2) 0.041(2) 0.0121(18) 0.0003(17) 0.0042(15)
C31 0.028(2) 0.036(2) 0.032(2) 0.0114(18) -0.0108(17) -0.0018(17)
C30 0.033(2) 0.034(2) 0.023(2) 0.0038(17) -0.0049(16) -0.0025(18)
C29 0.0216(18) 0.0225(19) 0.0237(19) 0.0035(15) -0.0008(15) -0.0012(15)
C22 0.0193(17) 0.0157(17) 0.0277(19) -0.0002(14) 0.0052(15) -0.0013(14)
C23 0.026(2) 0.023(2) 0.030(2) -0.0042(16) 0.0025(16) -0.0008(15)
C24 0.046(3) 0.033(2) 0.036(2) -0.0105(19) -0.003(2) -0.005(2)
C25 0.053(3) 0.021(2) 0.053(3) -0.012(2) 0.000(2) -0.005(2)
C26 0.039(2) 0.0170(19) 0.050(3) 0.0010(18) -0.001(2) 0.0023(17)
C27 0.0237(19) 0.0210(19) 0.036(2) -0.0003(16) 0.0020(16) 0.0014(15)
C9 0.0237(18) 0.0161(17) 0.0199(18) -0.0005(14) -0.0039(14) 0.0017(14)
C10 0.0253(19) 0.0190(18) 0.0248(19) -0.0017(15) -0.0020(15) 0.0014(15)
C11 0.036(2) 0.032(2) 0.023(2) -0.0021(16) 0.0014(17) 0.0009(18)
C12 0.043(3) 0.039(3) 0.024(2) -0.0048(18) -0.0073(18) 0.003(2)
C13 0.031(2) 0.034(2) 0.036(2) -0.0052(19) -0.0096(18) -0.0041(18)
C14 0.028(2) 0.024(2) 0.028(2) -0.0009(16) -0.0029(16) -0.0010(16)
C3 0.0156(17) 0.0210(18) 0.030(2) 0.0084(15) -0.0033(15) -0.0019(14)
C4 0.0194(18) 0.027(2) 0.030(2) 0.0081(16) -0.0018(15) -0.0015(15)
C5 0.025(2) 0.035(2) 0.036(2) 0.0175(19) -0.0013(17) -0.0005(17)
C6 0.025(2) 0.026(2) 0.052(3) 0.021(2) -0.0042(19) -0.0028(16)
C7 0.027(2) 0.019(2) 0.056(3) 0.0067(19) -0.0059(19) -0.0036(16)
C8 0.0231(19) 0.0218(19) 0.037(2) 0.0063(17) -0.0043(16) -0.0013(15)
C34 0.0142(16) 0.0181(17) 0.0240(18) 0.0055(14) 0.0034(14) 0.0021(13)
C35 0.0214(18) 0.0184(18) 0.0255(19) 0.0019(15) 0.0018(15) 0.0025(14)
C36 0.0227(19) 0.0169(18) 0.032(2) 0.0024(15) 0.0039(15) 0.0000(14)
C37 0.0205(18) 0.0196(18) 0.033(2) 0.0088(16) 0.0073(16) 0.0061(14)
C38 0.0257(19) 0.026(2) 0.0233(19) 0.0057(15) 0.0035(15) 0.0047(15)
C39 0.0219(18) 0.0207(18) 0.0246(19) 0.0025(15) -0.0005(15) 0.0013(14)
C40 0.040(2) 0.027(2) 0.037(2) 0.0093(18) 0.0136(19) 0.0003(18)
C15 0.0174(17) 0.0165(17) 0.0270(19) 0.0063(14) 0.0006(14) 0.0006(14)
C20 0.0219(18) 0.0221(19) 0.0250(19) 0.0058(15) 0.0011(15) -0.0032(15)
C19 0.0225(19) 0.026(2) 0.031(2) 0.0107(16) -0.0064(16) -0.0051(15)
C18 0.0196(19) 0.0182(18) 0.047(3) 0.0111(17) -0.0032(17) -0.0028(15)
C17 0.026(2) 0.0189(19) 0.040(2) 0.0023(16) 0.0032(17) 0.0026(15)
C16 0.0234(19) 0.0182(18) 0.030(2) 0.0020(15) -0.0023(16) 0.0000(14)
C21 0.025(2) 0.026(2) 0.058(3) 0.012(2) -0.007(2) 0.0033(17)
C1 0.0228(19) 0.026(2) 0.028(2) 0.0017(16) -0.0042(15) -0.0047(16)
C2 0.0168(17) 0.0228(19) 0.0258(19) 0.0070(15) 0.0032(14) 0.0020(14)
N2 0.0176(14) 0.0161(14) 0.0184(15) 0.0034(11) 0.0020(11) 0.0002(11)
N1 0.0159(14) 0.0166(14) 0.0190(15) 0.0031(11) -0.0002(11) -0.0003(11)
Si 0.0147(4) 0.0167(5) 0.0203(5) 0.0026(4) -0.0003(4) -0.0005(4)
P2 0.0163(4) 0.0151(4) 0.0190(4) 0.0013(3) 0.0016(3) 0.0008(3)
P1 0.0162(4) 0.0150(4) 0.0180(4) 0.0024(3) -0.0009(3) -0.0015(3)
Cl2 0.0234(4) 0.0284(5) 0.0286(5) -0.0043(4) 0.0059(4) 0.0019(4)
Cl1 0.0226(4) 0.0275(5) 0.0196(4) 0.0001(3) -0.0030(3) -0.0022(3)
Ir 0.01465(7) 0.01817(8) 0.01713(8) 0.00130(5) 0.00071(5) -0.00107(5)

loop_
_atom_type_symbol
_atom_type_description
_atom_type_scat_dispersion_real
_atom_type_scat_dispersion_imag
_atom_type_scat_source
C C 0.0033 0.0016 'International Tables Vol C Tables 4.2.6.8 and 6.1.1.4'
H H 0.0000 0.0000 'International Tables Vol C Tables 4.2.6.8 and 6.1.1.4'
N N 0.0061 0.0033 'International Tables Vol C Tables 4.2.6.8 and 6.1.1.4'
Si Si 0.0817 0.0704 'International Tables Vol C Tables 4.2.6.8 and 6.1.1.4'
P P 0.1023 0.0942 'International Tables Vol C Tables 4.2.6.8 and 6.1.1.4'
Cl Cl 0.1484 0.1585 'International Tables Vol C Tables 4.2.6.8 and 6.1.1.4'
Ir Ir -1.4442 7.9887 'International Tables Vol C Tables 4.2.6.8 and 6.1.1.4'

loop_
_geom_angle_atom_site_label_1
_geom_angle_atom_site_label_2
_geom_angle_atom_site_label_3
_geom_angle
_geom_angle_site_symmetry_1
_geom_angle_site_symmetry_3
_geom_angle_publ_flag
Cl3A C44A Cl4A 119.1(8) . . ?
Cl3A C44A H44A 107.5 . . ?
Cl4A C44A H44A 107.5 . . ?
Cl3A C44A H44B 107.5 . . ?
Cl4A C44A H44B 107.5 . . ?
H44A C44A H44B 107.0 . . ?
Cl3B C44B Cl4B 106.6(6) . . ?
Cl3B C44B H44C 110.4 . . ?
Cl4B C44B H44C 110.4 . . ?
Cl3B C44B H44D 110.4 . . ?
Cl4B C44B H44D 110.4 . . ?
H44C C44B H44D 108.6 . . ?
Cl3C C44C Cl4C 121.7(14) . . ?
Cl3C C44C H44E 106.9 . . ?
Cl4C C44C H44E 106.9 . . ?
Cl3C C44C H44F 106.9 . . ?
Cl4C C44C H44F 106.9 . . ?
H44E C44C H44F 106.7 . . ?
Cl6A C45A Cl5A 103.7(9) . . ?
Cl6A C45A H45A 111.0 . . ?
Cl5A C45A H45A 111.0 . . ?
Cl6A C45A H45B 111.0 . . ?
Cl5A C45A H45B 111.0 . . ?
H45A C45A H45B 109.0 . . ?
Cl6B C45B Cl5B 129.6(12) . . ?
Cl6B C45B H45C 104.9 . . ?
Cl5B C45B H45C 104.9 . . ?
Cl6B C45B H45D 104.9 . . ?
Cl5B C45B H45D 104.9 . . ?
H45C C45B H45D 105.8 . . ?
Cl6C C45C Cl5C 99.3(11) . . ?
Cl6C C45C H45E 111.9 . . ?
Cl5C C45C H45E 111.9 . . ?
Cl6C C45C H45F 111.9 . . ?
Cl5C C45C H45F 111.9 . . ?
H45E C45C H45F 109.6 . . ?
C42 C43 Ir 68.4(2) . . ?
C42 C43 H43A 116.8 . . ?
Ir C43 H43A 116.8 . . ?
C42 C43 H43B 116.8 . . ?
Ir C43 H43B 116.8 . . ?
H43A C43 H43B 113.8 . . ?
C43 C42 C41 121.6(4) . . ?
C43 C42 Ir 75.4(2) . . ?
C41 C42 Ir 68.7(2) . . ?
C43 C42 H42 118.7 . . ?
C41 C42 H42 118.7 . . ?
Ir C42 H42 118.7 . . ?
C42 C41 Ir 72.4(2) . . ?
C42 C41 H41A 116.3 . . ?
Ir C41 H41A 116.3 . . ?
C42 C41 H41B 116.3 . . ?
Ir C41 H41B 116.3 . . ?
H41A C41 H41B 113.3 . . ?
C29 C28 C33 119.0(3) . . ?
C29 C28 P2 120.6(3) . . ?
C33 C28 P2 119.9(3) . . ?
C32 C33 C28 119.8(4) . . ?
C32 C33 H33 120.1 . . ?
C28 C33 H33 120.1 . . ?
C33 C32 C31 120.8(4) . . ?
C33 C32 H32 119.6 . . ?
C31 C32 H32 119.6 . . ?
C30 C31 C32 119.7(4) . . ?
C30 C31 H31 120.2 . . ?
C32 C31 H31 120.2 . . ?
C31 C30 C29 120.1(4) . . ?
C31 C30 H30 119.9 . . ?
C29 C30 H30 119.9 . . ?
C30 C29 C28 120.5(4) . . ?
C30 C29 H29 119.8 . . ?
C28 C29 H29 119.8 . . ?
C27 C22 C23 119.0(4) . . ?
C27 C22 P2 122.8(3) . . ?
C23 C22 P2 117.6(3) . . ?
C24 C23 C22 120.1(4) . . ?
C24 C23 H23 120.0 . . ?
C22 C23 H23 120.0 . . ?
C23 C24 C25 120.1(4) . . ?
C23 C24 H24 119.9 . . ?
C25 C24 H24 119.9 . . ?
C26 C25 C24 120.1(4) . . ?
C26 C25 H25 120.0 . . ?
C24 C25 H25 120.0 . . ?
C25 C26 C27 120.1(4) . . ?
C25 C26 H26 119.9 . . ?
C27 C26 H26 119.9 . . ?
C26 C27 C22 120.6(4) . . ?
C26 C27 H27 119.7 . . ?
C22 C27 H27 119.7 . . ?
C10 C9 C14 117.2(3) . . ?
C10 C9 P1 120.0(3) . . ?
C14 C9 P1 122.8(3) . . ?
C11 C10 C9 121.8(4) . . ?
C11 C10 H10 119.1 . . ?
C9 C10 H10 119.1 . . ?
C12 C11 C10 120.2(4) . . ?
C12 C11 H11 119.9 . . ?
C10 C11 H11 119.9 . . ?
C11 C12 C13 119.1(4) . . ?
C11 C12 H12 120.5 . . ?
C13 C12 H12 120.5 . . ?
C12 C13 C14 120.9(4) . . ?
C12 C13 H13 119.5 . . ?
C14 C13 H13 119.5 . . ?
C13 C14 C9 120.8(4) . . ?
C13 C14 H14 119.6 . . ?
C9 C14 H14 119.6 . . ?
C8 C3 C4 119.2(4) . . ?
C8 C3 P1 121.8(3) . . ?
C4 C3 P1 119.0(3) . . ?
C5 C4 C3 119.9(4) . . ?
C5 C4 H4 120.0 . . ?
C3 C4 H4 120.0 . . ?
C6 C5 C4 120.5(4) . . ?
C6 C5 H5 119.7 . . ?
C4 C5 H5 119.7 . . ?
C5 C6 C7 119.9(4) . . ?
C5 C6 H6 120.1 . . ?
C7 C6 H6 120.1 . . ?
C8 C7 C6 120.1(4) . . ?
C8 C7 H7 119.9 . . ?
C6 C7 H7 119.9 . . ?
C7 C8 C3 120.3(4) . . ?
C7 C8 H8 119.9 . . ?
C3 C8 H8 119.9 . . ?
C39 C34 C35 119.2(3) . . ?
C39 C34 N2 120.2(3) . . ?
C35 C34 N2 120.6(3) . . ?
C36 C35 C34 120.3(4) . . ?
C36 C35 H35 119.8 . . ?
C34 C35 H35 119.8 . . ?
C35 C36 C37 121.1(4) . . ?
C35 C36 H36 119.5 . . ?
C37 C36 H36 119.5 . . ?
C36 C37 C38 118.1(3) . . ?
C36 C37 C40 121.0(4) . . ?
C38 C37 C40 120.9(4) . . ?
C39 C38 C37 121.3(4) . . ?
C39 C38 H38 119.4 . . ?
C37 C38 H38 119.4 . . ?
C34 C39 C38 120.1(4) . . ?
C34 C39 H39 120.0 . . ?
C38 C39 H39 120.0 . . ?
C37 C40 H40A 109.5 . . ?
C37 C40 H40B 109.5 . . ?
H40A C40 H40B 109.5 . . ?
C37 C40 H40C 109.5 . . ?
H40A C40 H40C 109.5 . . ?
H40B C40 H40C 109.5 . . ?
C20 C15 C16 119.5(3) . . ?
C20 C15 N1 119.0(3) . . ?
C16 C15 N1 121.4(3) . . ?
C15 C20 C19 120.1(4) . . ?
C15 C20 H20 120.0 . . ?
C19 C20 H20 120.0 . . ?
C20 C19 C18 121.2(4) . . ?
C20 C19 H19 119.4 . . ?
C18 C19 H19 119.4 . . ?
C17 C18 C19 118.2(4) . . ?
C17 C18 C21 121.5(4) . . ?
C19 C18 C21 120.3(4) . . ?
C18 C17 C16 121.1(4) . . ?
C18 C17 H17 119.5 . . ?
C16 C17 H17 119.5 . . ?
C15 C16 C17 119.9(4) . . ?
C15 C16 H16 120.0 . . ?
C17 C16 H16 120.0 . . ?
C18 C21 H21A 109.5 . . ?
C18 C21 H21B 109.5 . . ?
H21A C21 H21B 109.5 . . ?
C18 C21 H21C 109.5 . . ?
H21A C21 H21C 109.5 . . ?
H21B C21 H21C 109.5 . . ?
Si C1 H1A 109.5 . . ?
Si C1 H1B 109.5 . . ?
H1A C1 H1B 109.5 . . ?
Si C1 H1C 109.5 . . ?
H1A C1 H1C 109.5 . . ?
H1B C1 H1C 109.5 . . ?
Si C2 H2A 109.5 . . ?
Si C2 H2B 109.5 . . ?
H2A C2 H2B 109.5 . . ?
Si C2 H2C 109.5 . . ?
H2A C2 H2C 109.5 . . ?
H2B C2 H2C 109.5 . . ?
C34 N2 P2 118.1(2) . . ?
C34 N2 Si 110.7(2) . . ?
P2 N2 Si 125.34(17) . . ?
C15 N1 P1 120.6(2) . . ?
C15 N1 Si 112.5(2) . . ?
P1 N1 Si 126.94(18) . . ?
N1 Si N2 107.12(14) . . ?
N1 Si C1 112.79(16) . . ?
N2 Si C1 112.62(17) . . ?
N1 Si C2 108.34(16) . . ?
N2 Si C2 107.50(16) . . ?
C1 Si C2 108.27(18) . . ?
N2 P2 C28 105.35(16) . . ?
N2 P2 C22 103.74(16) . . ?
C28 P2 C22 103.82(17) . . ?
N2 P2 Ir 116.91(11) . . ?
C28 P2 Ir 108.79(12) . . ?
C22 P2 Ir 116.90(12) . . ?
N1 P1 C3 104.70(16) . . ?
N1 P1 C9 104.92(16) . . ?
C3 P1 C9 103.06(17) . . ?
N1 P1 Ir 112.56(11) . . ?
C3 P1 Ir 113.72(13) . . ?
C9 P1 Ir 116.65(12) . . ?
C41 Ir C42 38.86(14) . . ?
C41 Ir P1 98.50(11) . . ?
C42 Ir P1 85.57(11) . . ?
C41 Ir C43 67.91(14) . . ?
C42 Ir C43 36.16(14) . . ?
P1 Ir C43 102.12(11) . . ?
C41 Ir P2 96.52(10) . . ?
C42 Ir P2 133.69(10) . . ?
P1 Ir P2 92.08(3) . . ?
C43 Ir P2 160.13(11) . . ?
C41 Ir Cl1 160.35(10) . . ?
C42 Ir Cl1 125.33(10) . . ?
P1 Ir Cl1 89.97(3) . . ?
C43 Ir Cl1 93.04(10) . . ?
P2 Ir Cl1 100.88(3) . . ?
C41 Ir Cl2 84.18(11) . . ?
C42 Ir Cl2 97.80(11) . . ?
P1 Ir Cl2 176.63(3) . . ?
C43 Ir Cl2 80.76(11) . . ?
P2 Ir Cl2 85.57(3) . . ?
Cl1 Ir Cl2 88.10(3) . . ?

loop_
_geom_bond_atom_site_label_1
_geom_bond_atom_site_label_2
_geom_bond_distance
_geom_bond_site_symmetry_2
_geom_bond_publ_flag
C44A Cl3A 1.725(11) . ?
C44A Cl4A 1.738(11) . ?
C44A H44A 0.9900 . ?
C44A H44B 0.9900 . ?
C44B Cl3B 1.749(10) . ?
C44B Cl4B 1.801(10) . ?
C44B H44C 0.9900 . ?
C44B H44D 0.9900 . ?
C44C Cl3C 1.740(14) . ?
C44C Cl4C 1.743(14) . ?
C44C H44E 0.9900 . ?
C44C H44F 0.9900 . ?
C45A Cl6A 1.718(13) . ?
C45A Cl5A 1.771(13) . ?
C45A H45A 0.9900 . ?
C45A H45B 0.9900 . ?
C45B Cl6B 1.614(12) . ?
C45B Cl5B 1.684(12) . ?
C45B H45C 0.9900 . ?
C45B H45D 0.9900 . ?
C45C Cl6C 1.773(16) . ?
C45C Cl5C 1.835(16) . ?
C45C H45E 0.9900 . ?
C45C H45F 0.9900 . ?
C43 C42 1.388(6) . ?
C43 Ir 2.277(4) . ?
C43 H43A 0.9900 . ?
C43 H43B 0.9900 . ?
C42 C41 1.440(5) . ?
C42 Ir 2.188(4) . ?
C42 H42 1.0000 . ?
C41 Ir 2.138(4) . ?
C41 H41A 0.9900 . ?
C41 H41B 0.9900 . ?
C28 C29 1.397(5) . ?
C28 C33 1.399(5) . ?
C28 P2 1.823(4) . ?
C33 C32 1.385(6) . ?
C33 H33 0.9500 . ?
C32 C31 1.388(6) . ?
C32 H32 0.9500 . ?
C31 C30 1.381(6) . ?
C31 H31 0.9500 . ?
C30 C29 1.390(5) . ?
C30 H30 0.9500 . ?
C29 H29 0.9500 . ?
C22 C27 1.392(5) . ?
C22 C23 1.399(6) . ?
C22 P2 1.830(4) . ?
C23 C24 1.388(6) . ?
C23 H23 0.9500 . ?
C24 C25 1.390(7) . ?
C24 H24 0.9500 . ?
C25 C26 1.379(7) . ?
C25 H25 0.9500 . ?
C26 C27 1.386(6) . ?
C26 H26 0.9500 . ?
C27 H27 0.9500 . ?
C9 C10 1.393(5) . ?
C9 C14 1.403(5) . ?
C9 P1 1.838(4) . ?
C10 C11 1.386(5) . ?
C10 H10 0.9500 . ?
C11 C12 1.378(6) . ?
C11 H11 0.9500 . ?
C12 C13 1.384(7) . ?
C12 H12 0.9500 . ?
C13 C14 1.384(6) . ?
C13 H13 0.9500 . ?
C14 H14 0.9500 . ?
C3 C8 1.390(6) . ?
C3 C4 1.398(6) . ?
C3 P1 1.831(4) . ?
C4 C5 1.390(5) . ?
C4 H4 0.9500 . ?
C5 C6 1.374(7) . ?
C5 H5 0.9500 . ?
C6 C7 1.390(7) . ?
C6 H6 0.9500 . ?
C7 C8 1.387(6) . ?
C7 H7 0.9500 . ?
C8 H8 0.9500 . ?
C34 C39 1.385(5) . ?
C34 C35 1.392(5) . ?
C34 N2 1.461(4) . ?
C35 C36 1.388(5) . ?
C35 H35 0.9500 . ?
C36 C37 1.389(6) . ?
C36 H36 0.9500 . ?
C37 C38 1.393(6) . ?
C37 C40 1.500(5) . ?
C38 C39 1.390(5) . ?
C38 H38 0.9500 . ?
C39 H39 0.9500 . ?
C40 H40A 0.9800 . ?
C40 H40B 0.9800 . ?
C40 H40C 0.9800 . ?
C15 C20 1.384(5) . ?
C15 C16 1.391(5) . ?
C15 N1 1.455(4) . ?
C20 C19 1.386(5) . ?
C20 H20 0.9500 . ?
C19 C18 1.391(6) . ?
C19 H19 0.9500 . ?
C18 C17 1.388(6) . ?
C18 C21 1.513(5) . ?
C17 C16 1.392(5) . ?
C17 H17 0.9500 . ?
C16 H16 0.9500 . ?
C21 H21A 0.9800 . ?
C21 H21B 0.9800 . ?
C21 H21C 0.9800 . ?
C1 Si 1.846(4) . ?
C1 H1A 0.9800 . ?
C1 H1B 0.9800 . ?
C1 H1C 0.9800 . ?
C2 Si 1.859(4) . ?
C2 H2A 0.9800 . ?
C2 H2B 0.9800 . ?
C2 H2C 0.9800 . ?
N2 P2 1.697(3) . ?
N2 Si 1.765(3) . ?
N1 P1 1.681(3) . ?
N1 Si 1.758(3) . ?
P2 Ir 2.2959(9) . ?
P1 Ir 2.2676(9) . ?
Cl2 Ir 2.4566(9) . ?
Cl1 Ir 2.4469(9) . ?
